data_2023342
loop_
_publ_author_name
'Tsymbal, Liudmyla V.'
'Andriichuk, Irina L.'
'Bahrin, Lucian G.'
'Lampeka, Yaroslaw D.'

_publ_section_title
;
 Syntheses and structures of two coordination polymers formed by
 Ni(cyclam)2+ cations and sulfate anions
;
_journal_coeditor_code HB8118
_journal_issue 2
_journal_name_full 'Acta Crystallographica Section E Crystallographic Communications'
_journal_paper_doi 10.1107/S2056989024012337
_journal_volume 81
_journal_year 2025
_chemical_formula_iupac '[Ni (S O4) (C10 H24 N4)]'
_chemical_formula_moiety 'C10 H24 N4 Ni O4 S'
_chemical_formula_sum 'C10 H24 N4 Ni O4 S'
_chemical_formula_weight 355.10
_chemical_name_systematic
<i>catena</i>-Poly[[(1,4,8,11-tetraazacyclotetradecane-\k^4^<i>N</i>^1^,<i>N</i>^4^,<i>N</i>^8^,<i>N</i>^11^)nickel(II)]-\m~2~-sulfato-\k^2^<i>O</i>^3^:<i>O</i>^4^]
_space_group_crystal_system triclinic
_space_group_IT_number 2
_space_group_name_Hall '-P 1'
_space_group_name_H-M_alt 'P -1'
_atom_sites_solution_hydrogens geom
_atom_sites_solution_primary dual
_audit_creation_method
;
Olex2 1.5
(compiled 2023.08.24 svn.re1ec1418 for OlexSys, GUI svn.r6817)
;
_cell_angle_alpha 108.308(7)
_cell_angle_beta 102.767(7)
_cell_angle_gamma 99.145(6)
_cell_formula_units_Z 2
_cell_length_a 7.9935(6)
_cell_length_b 8.3181(6)
_cell_length_c 12.1998(9)
_cell_measurement_reflns_used 2779
_cell_measurement_temperature 293(2)
_cell_measurement_theta_max 27.8810
_cell_measurement_theta_min 2.6220
_cell_volume 727.87(11)
_computing_cell_refinement
;
CrysAlisPro (Rigaku OD, 2022)
;
_computing_data_collection
;
CrysAlisPro (Rigaku OD, 2022)
;
_computing_data_reduction
;
CrysAlisPro (Rigaku OD, 2022)
;
_computing_molecular_graphics
;
Mercury (Macrae <i>et al.</i>,  2020)
;
_computing_publication_material
;
publCIF (Westrip, 2010)
;
_computing_structure_refinement
;
<i>SHELXL2018/3</i> (Sheldrick, 2015b)
;
_computing_structure_solution
;
<i>SHELXT2018/2</i> (Sheldrick, 2015a)
;
_diffrn_ambient_temperature 293(2)
_diffrn_detector 'CCD plate'
_diffrn_detector_area_resol_mean 16.1593
_diffrn_measured_fraction_theta_full 0.998
_diffrn_measured_fraction_theta_max 0.998
_diffrn_measurement_device 'four-circle diffractometer'
_diffrn_measurement_device_type 'Xcalibur, Eos'
_diffrn_measurement_method '\w scans'
_diffrn_radiation_monochromator graphite
_diffrn_radiation_probe x-ray
_diffrn_radiation_type 'Mo K\a'
_diffrn_radiation_wavelength 0.71073
_diffrn_reflns_av_R_equivalents 0.0363
_diffrn_reflns_av_unetI/netI 0.0554
_diffrn_reflns_limit_h_max 9
_diffrn_reflns_limit_h_min -9
_diffrn_reflns_limit_k_max 10
_diffrn_reflns_limit_k_min -10
_diffrn_reflns_limit_l_max 15
_diffrn_reflns_limit_l_min -15
_diffrn_reflns_number 7381
_diffrn_reflns_theta_full 25.242
_diffrn_reflns_theta_max 26.371
_diffrn_reflns_theta_min 1.837
_diffrn_source 'fine-focus sealed X-ray tube'
_exptl_absorpt_coefficient_mu 1.495
_exptl_absorpt_correction_T_max 1.00000
_exptl_absorpt_correction_T_min 0.98609
_exptl_absorpt_correction_type multi-scan
_exptl_absorpt_process_details
;
(CrysAlisPro; Rigaku OD, 2022)
;
_exptl_crystal_colour 'clear light violet'
_exptl_crystal_density_diffrn 1.620
_exptl_crystal_description prism
_exptl_crystal_F_000 376
_exptl_crystal_size_max 0.10
_exptl_crystal_size_mid 0.05
_exptl_crystal_size_min 0.04
_refine_diff_density_max 0.407
_refine_diff_density_min -0.414
_refine_ls_extinction_method none
_refine_ls_goodness_of_fit_ref 1.019
_refine_ls_hydrogen_treatment constr
_refine_ls_matrix_type full
_refine_ls_number_parameters 184
_refine_ls_number_reflns 2965
_refine_ls_number_restraints 0
_refine_ls_restrained_S_all 1.019
_refine_ls_R_factor_all 0.0530
_refine_ls_R_factor_gt 0.0379
_refine_ls_shift/su_max 0.001
_refine_ls_shift/su_mean 0.000
_refine_ls_structure_factor_coef Fsqd
_refine_ls_weighting_details 'w=1/[\s^2^(Fo^2^)+(0.0285P)^2^] where P=(Fo^2^+2Fc^2^)/3'
_refine_ls_weighting_scheme calc
_refine_ls_wR_factor_gt 0.0716
_refine_ls_wR_factor_ref 0.0795
_reflns_number_gt 2356
_reflns_number_total 2965
_reflns_threshold_expression 'I > 2\s(I)'
_cod_data_source_file hb8118.cif
_cod_data_source_block I
_cod_original_cell_volume 727.88(10)
_cod_database_code 2023342
_shelx_space_group_comment
;
The symmetry employed for this shelxl refinement is uniquely defined
by the following loop, which should always be used as a source of
symmetry information in preference to the above space-group names.
They are only intended as comments.
;
_shelx_estimated_absorpt_t_min 0.865
_shelx_estimated_absorpt_t_max 0.943

loop_
_space_group_symop_operation_xyz
'x, y, z'
'-x, -y, -z'

loop_
_atom_site_type_symbol
_atom_site_label
_atom_site_fract_x
_atom_site_fract_y
_atom_site_fract_z
_atom_site_U_iso_or_equiv
_atom_site_adp_type
_atom_site_calc_flag
_atom_site_occupancy
_atom_site_disorder_assembly
_atom_site_disorder_group
Ni Ni1 0.000000 0.500000 0.500000 0.01844(14) Uani d 1 . .
Ni Ni2 0.500000 0.500000 1.000000 0.01761(14) Uani d 1 . .
S S1 0.25415(9) 0.52446(9) 0.75638(5) 0.02297(18) Uani d 1 . .
O O2 0.2854(2) 0.4234(2) 0.83542(14) 0.0247(4) Uani d 1 . .
O O3 0.4087(3) 0.5606(4) 0.71535(19) 0.0627(8) Uani d 1 . .
O O1 0.0987(2) 0.4245(2) 0.65152(14) 0.0255(5) Uani d 1 . .
O O4 0.2186(3) 0.6902(3) 0.82444(17) 0.0520(7) Uani d 1 . .
N N4 0.6885(3) 0.5545(3) 0.91572(18) 0.0234(5) Uani d 1 . .
H H4 0.625381 0.552117 0.836403 0.028 Uiso calc 1 . .
N N1 0.2431(3) 0.5189(3) 0.46653(18) 0.0257(5) Uani d 1 . .
H H1 0.326732 0.513375 0.536522 0.031 Uiso calc 1 . .
N N2 0.0549(3) 0.7614(3) 0.60765(18) 0.0241(5) Uani d 1 . .
H H2 0.126128 0.775590 0.688102 0.029 Uiso calc 1 . .
N N3 0.4696(3) 0.7518(3) 1.05788(18) 0.0227(5) Uani d 1 . .
H H3 0.389541 0.764987 0.989536 0.027 Uiso calc 1 . .
C C4 -0.1178(4) 0.7948(4) 0.6181(3) 0.0375(8) Uani d 1 . .
H H4A -0.181748 0.808385 0.545437 0.045 Uiso calc 1 . .
H H4B -0.100321 0.901524 0.685933 0.045 Uiso calc 1 . .
C C5 0.2222(4) 0.3575(4) 0.3638(2) 0.0342(8) Uani d 1 . .
H H5A 0.337616 0.339375 0.358732 0.041 Uiso calc 1 . .
H H5B 0.160841 0.367627 0.289181 0.041 Uiso calc 1 . .
C C10 0.3754(4) 0.7608(4) 1.1497(2) 0.0316(7) Uani d 1 . .
H H10A 0.325008 0.861514 1.163556 0.038 Uiso calc 1 . .
H H10B 0.456846 0.772294 1.225193 0.038 Uiso calc 1 . .
C C7 0.7280(4) 0.8752(4) 1.0018(3) 0.0354(8) Uani d 1 . .
H H7A 0.816441 0.983602 1.025167 0.043 Uiso calc 1 . .
H H7B 0.642961 0.860916 0.926965 0.043 Uiso calc 1 . .
C C6 0.6331(4) 0.8916(3) 1.0980(3) 0.0322(7) Uani d 1 . .
H H6A 0.711889 0.887524 1.169491 0.039 Uiso calc 1 . .
H H6B 0.603806 1.004011 1.119676 0.039 Uiso calc 1 . .
C C3 0.1549(4) 0.8829(4) 0.5660(2) 0.0330(7) Uani d 1 . .
H H3A 0.176117 1.001434 0.622139 0.040 Uiso calc 1 . .
H H3B 0.084841 0.875543 0.487966 0.040 Uiso calc 1 . .
C C2 0.3306(4) 0.8428(4) 0.5557(3) 0.0377(8) Uani d 1 . .
H H2A 0.390275 0.829608 0.629642 0.045 Uiso calc 1 . .
H H2B 0.403653 0.942128 0.549018 0.045 Uiso calc 1 . .
C C9 0.7699(4) 0.4053(4) 0.8955(2) 0.0301(7) Uani d 1 . .
H H9A 0.852602 0.415529 0.970157 0.036 Uiso calc 1 . .
H H9B 0.834192 0.403040 0.836469 0.036 Uiso calc 1 . .
C C8 0.8185(4) 0.7247(4) 0.9782(2) 0.0314(7) Uani d 1 . .
H H8A 0.896344 0.739395 0.929486 0.038 Uiso calc 1 . .
H H8B 0.890260 0.727149 1.054362 0.038 Uiso calc 1 . .
C C1 0.3180(4) 0.6798(4) 0.4498(3) 0.0360(8) Uani d 1 . .
H H1A 0.244293 0.684103 0.376506 0.043 Uiso calc 1 . .
H H1B 0.435079 0.677907 0.440370 0.043 Uiso calc 1 . .

loop_
_atom_site_aniso_label
_atom_site_aniso_U_11
_atom_site_aniso_U_22
_atom_site_aniso_U_33
_atom_site_aniso_U_12
_atom_site_aniso_U_13
_atom_site_aniso_U_23
Ni1 0.0161(3) 0.0253(3) 0.0139(2) 0.0052(2) 0.00150(19) 0.0091(2)
Ni2 0.0177(3) 0.0196(3) 0.0146(2) 0.0044(2) 0.00097(19) 0.0076(2)
S1 0.0191(4) 0.0317(4) 0.0166(3) 0.0020(3) -0.0022(3) 0.0138(3)
O2 0.0273(11) 0.0258(10) 0.0180(9) 0.0037(9) -0.0044(8) 0.0129(8)
O3 0.0203(12) 0.136(2) 0.0444(14) 0.0038(13) 0.0024(10) 0.0619(15)
O1 0.0251(11) 0.0296(11) 0.0165(9) 0.0023(9) -0.0044(8) 0.0104(8)
O4 0.0816(18) 0.0276(12) 0.0285(12) 0.0197(12) -0.0156(12) 0.0046(10)
N4 0.0214(13) 0.0282(13) 0.0193(11) 0.0051(10) 0.0006(10) 0.0111(10)
N1 0.0221(13) 0.0386(14) 0.0181(12) 0.0080(11) 0.0036(10) 0.0138(11)
N2 0.0276(14) 0.0272(13) 0.0167(11) 0.0078(11) 0.0007(10) 0.0106(10)
N3 0.0233(13) 0.0203(12) 0.0197(11) 0.0052(10) -0.0020(10) 0.0065(10)
C4 0.040(2) 0.0401(19) 0.0343(17) 0.0225(16) 0.0109(15) 0.0104(15)
C5 0.0279(18) 0.050(2) 0.0317(17) 0.0179(16) 0.0165(14) 0.0151(15)
C10 0.0370(19) 0.0306(17) 0.0246(15) 0.0150(14) 0.0076(13) 0.0039(13)
C7 0.0340(19) 0.0276(16) 0.0391(18) -0.0032(13) -0.0011(14) 0.0179(14)
C6 0.0355(19) 0.0190(15) 0.0340(17) 0.0024(13) -0.0006(14) 0.0085(13)
C3 0.043(2) 0.0235(16) 0.0248(16) 0.0008(14) 0.0003(14) 0.0089(13)
C2 0.0333(19) 0.0409(19) 0.0334(17) -0.0101(15) 0.0016(14) 0.0213(15)
C9 0.0266(17) 0.0396(18) 0.0251(15) 0.0134(14) 0.0077(13) 0.0104(14)
C8 0.0240(17) 0.0365(18) 0.0302(16) -0.0023(13) 0.0021(13) 0.0160(14)
C1 0.0240(17) 0.058(2) 0.0313(16) 0.0046(15) 0.0089(13) 0.0247(16)

loop_
_atom_type_symbol
_atom_type_description
_atom_type_scat_dispersion_real
_atom_type_scat_dispersion_imag
_atom_type_scat_source
C C 0.0033 0.0016 'International Tables Vol C Tables 4.2.6.8 and 6.1.1.4'
H H 0.0000 0.0000 'International Tables Vol C Tables 4.2.6.8 and 6.1.1.4'
N N 0.0061 0.0033 'International Tables Vol C Tables 4.2.6.8 and 6.1.1.4'
Ni Ni 0.3393 1.1124 'International Tables Vol C Tables 4.2.6.8 and 6.1.1.4'
O O 0.0106 0.0060 'International Tables Vol C Tables 4.2.6.8 and 6.1.1.4'
S S 0.1246 0.1234 'International Tables Vol C Tables 4.2.6.8 and 6.1.1.4'

loop_
_geom_angle_atom_site_label_1
_geom_angle_atom_site_label_2
_geom_angle_atom_site_label_3
_geom_angle_site_symmetry_1
_geom_angle_site_symmetry_3
_geom_angle
_geom_angle_publ_flag
O1 Ni1 O1 2_566 . 180.0 ?
N1 Ni1 O1 . . 90.53(7) ?
N1 Ni1 O1 2_566 . 89.47(7) ?
N1 Ni1 O1 2_566 2_566 90.53(7) ?
N1 Ni1 O1 . 2_566 89.47(7) ?
N1 Ni1 N1 2_566 . 180.0 ?
N1 Ni1 N2 . . 94.49(9) ?
N1 Ni1 N2 . 2_566 85.51(9) ?
N1 Ni1 N2 2_566 . 85.51(9) ?
N1 Ni1 N2 2_566 2_566 94.49(9) ?
N2 Ni1 O1 2_566 . 87.02(7) ?
N2 Ni1 O1 . . 92.98(7) ?
N2 Ni1 O1 2_566 2_566 92.98(7) ?
N2 Ni1 O1 . 2_566 87.02(7) ?
N2 Ni1 N2 . 2_566 180.00(7) ?
O2 Ni2 O2 . 2_667 180.0 ?
N4 Ni2 O2 2_667 2_667 92.22(7) ?
N4 Ni2 O2 . 2_667 87.78(7) ?
N4 Ni2 O2 2_667 . 87.78(7) ?
N4 Ni2 O2 . . 92.22(7) ?
N4 Ni2 N4 . 2_667 180.0 ?
N3 Ni2 O2 2_667 . 87.88(7) ?
N3 Ni2 O2 . 2_667 87.87(7) ?
N3 Ni2 O2 2_667 2_667 92.12(7) ?
N3 Ni2 O2 . . 92.13(7) ?
N3 Ni2 N4 2_667 . 85.41(9) ?
N3 Ni2 N4 . . 94.59(9) ?
N3 Ni2 N4 . 2_667 85.41(9) ?
N3 Ni2 N4 2_667 2_667 94.58(9) ?
N3 Ni2 N3 . 2_667 180.00(11) ?
O2 S1 O1 . . 109.61(11) ?
O2 S1 O4 . . 108.92(11) ?
O3 S1 O2 . . 109.99(12) ?
O3 S1 O1 . . 109.64(12) ?
O3 S1 O4 . . 109.85(16) ?
O1 S1 O4 . . 108.81(11) ?
S1 O2 Ni2 . . 126.36(11) ?
S1 O1 Ni1 . . 126.17(11) ?
Ni2 N4 H4 . . 107.4 ?
C9 N4 Ni2 . . 104.98(17) ?
C9 N4 H4 . . 107.4 ?
C9 N4 C8 . . 113.3(2) ?
C8 N4 Ni2 . . 116.05(17) ?
C8 N4 H4 . . 107.4 ?
Ni1 N1 H1 . . 106.9 ?
C5 N1 Ni1 . . 105.39(17) ?
C5 N1 H1 . . 106.9 ?
C1 N1 Ni1 . . 116.45(17) ?
C1 N1 H1 . . 106.9 ?
C1 N1 C5 . . 113.8(2) ?
Ni1 N2 H2 . . 107.5 ?
C4 N2 Ni1 . . 105.35(17) ?
C4 N2 H2 . . 107.5 ?
C3 N2 Ni1 . . 114.87(16) ?
C3 N2 H2 . . 107.5 ?
C3 N2 C4 . . 113.8(2) ?
Ni2 N3 H3 . . 107.1 ?
C10 N3 Ni2 . . 105.45(16) ?
C10 N3 H3 . . 107.1 ?
C10 N3 C6 . . 114.1(2) ?
C6 N3 Ni2 . . 115.61(16) ?
C6 N3 H3 . . 107.1 ?
N2 C4 H4A . . 110.0 ?
N2 C4 H4B . . 110.0 ?
N2 C4 C5 . 2_566 108.6(2) ?
H4A C4 H4B . . 108.3 ?
C5 C4 H4A 2_566 . 110.0 ?
C5 C4 H4B 2_566 . 110.0 ?
N1 C5 C4 . 2_566 108.9(2) ?
N1 C5 H5A . . 109.9 ?
N1 C5 H5B . . 109.9 ?
C4 C5 H5A 2_566 . 109.9 ?
C4 C5 H5B 2_566 . 109.9 ?
H5A C5 H5B . . 108.3 ?
N3 C10 H10A . . 110.1 ?
N3 C10 H10B . . 110.1 ?
N3 C10 C9 . 2_667 108.2(2) ?
H10A C10 H10B . . 108.4 ?
C9 C10 H10A 2_667 . 110.1 ?
C9 C10 H10B 2_667 . 110.1 ?
H7A C7 H7B . . 107.5 ?
C6 C7 H7A . . 108.5 ?
C6 C7 H7B . . 108.5 ?
C6 C7 C8 . . 115.2(2) ?
C8 C7 H7A . . 108.5 ?
C8 C7 H7B . . 108.5 ?
N3 C6 C7 . . 112.4(2) ?
N3 C6 H6A . . 109.1 ?
N3 C6 H6B . . 109.1 ?
C7 C6 H6A . . 109.1 ?
C7 C6 H6B . . 109.1 ?
H6A C6 H6B . . 107.8 ?
N2 C3 H3A . . 109.2 ?
N2 C3 H3B . . 109.2 ?
N2 C3 C2 . . 111.9(2) ?
H3A C3 H3B . . 107.9 ?
C2 C3 H3A . . 109.2 ?
C2 C3 H3B . . 109.2 ?
C3 C2 H2A . . 108.5 ?
C3 C2 H2B . . 108.5 ?
C3 C2 C1 . . 115.1(2) ?
H2A C2 H2B . . 107.5 ?
C1 C2 H2A . . 108.5 ?
C1 C2 H2B . . 108.5 ?
N4 C9 C10 . 2_667 108.4(2) ?
N4 C9 H9A . . 110.0 ?
N4 C9 H9B . . 110.0 ?
C10 C9 H9A 2_667 . 110.0 ?
C10 C9 H9B 2_667 . 110.0 ?
H9A C9 H9B . . 108.4 ?
N4 C8 C7 . . 111.5(2) ?
N4 C8 H8A . . 109.3 ?
N4 C8 H8B . . 109.3 ?
C7 C8 H8A . . 109.3 ?
C7 C8 H8B . . 109.3 ?
H8A C8 H8B . . 108.0 ?
N1 C1 C2 . . 112.0(2) ?
N1 C1 H1A . . 109.2 ?
N1 C1 H1B . . 109.2 ?
C2 C1 H1A . . 109.2 ?
C2 C1 H1B . . 109.2 ?
H1A C1 H1B . . 107.9 ?

loop_
_geom_bond_atom_site_label_1
_geom_bond_atom_site_label_2
_geom_bond_site_symmetry_2
_geom_bond_distance
_geom_bond_publ_flag
Ni1 O1 2_566 2.1625(16) ?
Ni1 O1 . 2.1625(16) ?
Ni1 N1 . 2.064(2) ?
Ni1 N1 2_566 2.064(2) ?
Ni1 N2 . 2.072(2) ?
Ni1 N2 2_566 2.072(2) ?
Ni2 O2 2_667 2.1696(16) ?
Ni2 O2 . 2.1696(16) ?
Ni2 N4 2_667 2.072(2) ?
Ni2 N4 . 2.072(2) ?
Ni2 N3 2_667 2.063(2) ?
Ni2 N3 . 2.063(2) ?
S1 O2 . 1.4722(17) ?
S1 O3 . 1.455(2) ?
S1 O1 . 1.4742(17) ?
S1 O4 . 1.477(2) ?
N4 H4 . 0.9800 ?
N4 C9 . 1.470(3) ?
N4 C8 . 1.473(3) ?
N1 H1 . 0.9800 ?
N1 C5 . 1.476(3) ?
N1 C1 . 1.471(4) ?
N2 H2 . 0.9800 ?
N2 C4 . 1.475(3) ?
N2 C3 . 1.470(3) ?
N3 H3 . 0.9800 ?
N3 C10 . 1.471(3) ?
N3 C6 . 1.475(4) ?
C4 H4A . 0.9700 ?
C4 H4B . 0.9700 ?
C4 C5 2_566 1.507(4) ?
C5 H5A . 0.9700 ?
C5 H5B . 0.9700 ?
C10 H10A . 0.9700 ?
C10 H10B . 0.9700 ?
C10 C9 2_667 1.514(4) ?
C7 H7A . 0.9700 ?
C7 H7B . 0.9700 ?
C7 C6 . 1.516(4) ?
C7 C8 . 1.526(4) ?
C6 H6A . 0.9700 ?
C6 H6B . 0.9700 ?
C3 H3A . 0.9700 ?
C3 H3B . 0.9700 ?
C3 C2 . 1.517(4) ?
C2 H2A . 0.9700 ?
C2 H2B . 0.9700 ?
C2 C1 . 1.522(4) ?
C9 H9A . 0.9700 ?
C9 H9B . 0.9700 ?
C8 H8A . 0.9700 ?
C8 H8B . 0.9700 ?
C1 H1A . 0.9700 ?
C1 H1B . 0.9700 ?

loop_
_geom_hbond_atom_site_label_D
_geom_hbond_atom_site_label_H
_geom_hbond_atom_site_label_A
_geom_hbond_site_symmetry_A
_geom_hbond_distance_DH
_geom_hbond_distance_HA
_geom_hbond_distance_DA
_geom_hbond_angle_DHA
_geom_hbond_publ_flag
N1 H1 O3 . 0.98 2.02 2.916(3) 150.6 yes
N2 H2 O4 . 0.98 2.05 2.960(3) 154.4 yes
N3 H3 O4 . 0.98 2.01 2.938(3) 157.2 yes
N4 H4 O3 . 0.98 2.04 2.946(3) 152.9 yes
C5 H5A O3 2_666 0.97 2.52 3.336(4) 141.4 yes
C6 H6B O4 2_677 0.97 2.51 3.245(3) 132.8 yes

loop_
_geom_torsion_atom_site_label_1
_geom_torsion_atom_site_label_2
_geom_torsion_atom_site_label_3
_geom_torsion_atom_site_label_4
_geom_torsion_site_symmetry_1
_geom_torsion_site_symmetry_2
_geom_torsion_site_symmetry_3
_geom_torsion_site_symmetry_4
_geom_torsion
_geom_torsion_publ_flag
Ni1 N1 C5 C4 . . . 2_566 -41.9(2) ?
Ni1 N1 C1 C2 . . . . 54.9(3) ?
Ni1 N2 C4 C5 . . . 2_566 41.8(2) ?
Ni1 N2 C3 C2 . . . . -58.0(2) ?
Ni2 N4 C9 C10 . . . 2_667 43.1(2) ?
Ni2 N4 C8 C7 . . . . -56.2(3) ?
Ni2 N3 C10 C9 . . . 2_667 -42.5(2) ?
Ni2 N3 C6 C7 . . . . 56.2(3) ?
O2 S1 O1 Ni1 . . . . -175.93(11) ?
O3 S1 O2 Ni2 . . . . 57.29(17) ?
O3 S1 O1 Ni1 . . . . -55.11(17) ?
O1 S1 O2 Ni2 . . . . 177.90(11) ?
O4 S1 O2 Ni2 . . . . -63.16(16) ?
O4 S1 O1 Ni1 . . . . 65.05(16) ?
N2 C3 C2 C1 . . . . 73.0(3) ?
C4 N2 C3 C2 . . . . -179.6(2) ?
C5 N1 C1 C2 . . . . 177.9(2) ?
C10 N3 C6 C7 . . . . 178.8(2) ?
C6 N3 C10 C9 . . . 2_667 -170.5(2) ?
C6 C7 C8 N4 . . . . 71.5(3) ?
C3 N2 C4 C5 . . . 2_566 168.5(2) ?
C3 C2 C1 N1 . . . . -70.7(3) ?
C9 N4 C8 C7 . . . . -177.7(2) ?
C8 N4 C9 C10 . . . 2_667 170.7(2) ?
C8 C7 C6 N3 . . . . -71.8(3) ?
C1 N1 C5 C4 . . . 2_566 -170.7(2) ?
